data_4062520
_journal_name_full Organometallics
_journal_paper_doi 10.1021/om030686e
_journal_year 2004
_chemical_formula_moiety 'C29 H53 B O2 P3 Rh '
_chemical_formula_sum 'C29 H53 B O2 P3 Rh'
_chemical_formula_weight 640.37
_space_group_IT_number 14
_symmetry_cell_setting monoclinic
_symmetry_space_group_name_Hall '-P 2yab'
_symmetry_space_group_name_H-M 'P 1 21/a 1'
_cell_angle_alpha 90
_cell_angle_beta 92.326(1)
_cell_angle_gamma 90
_cell_formula_units_Z 4
_cell_length_a 15.5038(8)
_cell_length_b 11.4661(6)
_cell_length_c 18.013(1)
_cell_measurement_temperature 143.2
_cell_volume 3199.5(3)
_diffrn_ambient_temperature 143.2
_exptl_crystal_density_diffrn 1.329
_cod_depositor_comments
;
The following automatic conversions were performed:

'_atom_site_thermal_displace_type' tag value 'Uij' was replaced with
'Uani' value 89 times.

Automatic conversion script
Id: cif_fix_values 1646 2011-03-28 12:23:43Z adriana 
;
_cod_original_sg_symbol_H-M 'P 21/a'
_cod_original_formula_sum 'C29 H53 B O2 P3 Rh '
_cod_database_code 4062520

loop_
_symmetry_equiv_pos_as_xyz
'  +x,  +y,  +z'
'1/2-x,1/2+y,  -z'
'  -x,  -y,  -z'
'1/2+x,1/2-y,  +z'

loop_
_atom_site_aniso_label
_atom_site_aniso_U_11
_atom_site_aniso_U_22
_atom_site_aniso_U_33
_atom_site_aniso_U_12
_atom_site_aniso_U_13
_atom_site_aniso_U_23
Rh(1) 0.0148(1) 0.0182(1) 0.0131(1) -0.0016(1) 0.00109(9) 0.00074(10)
P(1) 0.0174(4) 0.0162(4) 0.0152(4) 0.0011(3) 0.0016(3) 0.0007(3)
P(2) 0.0141(4) 0.0198(4) 0.0154(4) -0.0009(3) 0.0003(3) -0.0009(3)
P(3) 0.0158(4) 0.0188(4) 0.0161(4) -0.0013(3) -0.0005(3) 0.0029(3)
O(1) 0.032(1) 0.030(1) 0.034(1) -0.007(1) 0.005(1) 0.007(1)
O(2) 0.029(1) 0.038(1) 0.033(1) 0.007(1) 0.011(1) 0.004(1)
C(1) 0.017(2) 0.026(2) 0.023(2) -0.001(1) 0.003(1) 0.003(2)
C(2) 0.018(2) 0.029(2) 0.020(2) 0.001(2) 0.003(1) 0.006(1)
C(3) 0.015(2) 0.020(2) 0.016(2) -0.001(1) 0.003(1) 0.006(1)
C(4) 0.019(2) 0.019(2) 0.015(2) -0.001(1) 0.000(1) -0.001(1)
C(5) 0.016(2) 0.018(2) 0.018(2) -0.001(1) 0.001(1) 0.000(1)
C(6) 0.015(2) 0.021(2) 0.018(2) -0.003(1) -0.004(1) -0.002(1)
C(7) 0.032(2) 0.021(2) 0.023(2) 0.001(2) 0.007(1) 0.000(1)
C(8) 0.043(2) 0.027(2) 0.024(2) -0.010(2) 0.010(2) 0.002(1)
C(9) 0.024(2) 0.039(2) 0.021(2) -0.009(2) 0.010(1) -0.009(2)
C(10) 0.020(2) 0.033(2) 0.026(2) 0.003(2) 0.000(1) -0.005(2)
C(11) 0.020(2) 0.024(2) 0.018(2) 0.000(1) 0.000(1) 0.001(1)
C(12) 0.023(2) 0.021(2) 0.020(2) -0.001(1) 0.001(1) -0.001(1)
C(13) 0.037(2) 0.019(2) 0.034(2) -0.007(2) 0.005(2) -0.007(2)
C(14) 0.031(2) 0.029(2) 0.020(2) -0.003(2) 0.001(1) -0.007(1)
C(15) 0.022(2) 0.021(2) 0.022(2) 0.005(1) 0.000(1) 0.003(1)
C(16) 0.035(2) 0.035(2) 0.025(2) 0.011(2) 0.001(2) 0.010(2)
C(17) 0.025(2) 0.033(2) 0.031(2) 0.010(2) 0.004(2) 0.007(2)
C(18) 0.021(2) 0.020(2) 0.025(2) -0.001(1) 0.000(1) -0.003(1)
C(19) 0.040(2) 0.024(2) 0.034(2) -0.011(2) 0.005(2) -0.006(2)
C(20) 0.042(2) 0.024(2) 0.038(2) -0.003(2) 0.011(2) -0.012(2)
C(21) 0.016(2) 0.025(2) 0.018(2) -0.001(1) -0.001(1) -0.006(1)
C(22) 0.023(2) 0.048(2) 0.020(2) 0.000(2) -0.004(1) 0.005(2)
C(23) 0.019(2) 0.047(2) 0.025(2) 0.003(2) -0.003(1) -0.005(2)
C(24) 0.022(2) 0.023(2) 0.019(2) -0.002(1) -0.002(1) 0.004(1)
C(25) 0.022(2) 0.037(2) 0.031(2) -0.006(2) -0.007(1) 0.004(2)
C(26) 0.033(2) 0.034(2) 0.023(2) -0.006(2) -0.006(2) -0.001(1)
C(27) 0.021(2) 0.022(2) 0.028(2) -0.003(1) 0.001(1) 0.004(1)
C(28) 0.032(2) 0.031(2) 0.027(2) -0.004(2) 0.000(2) 0.013(2)
C(29) 0.029(2) 0.023(2) 0.045(2) 0.007(2) 0.007(2) 0.008(2)

loop_
_atom_site_label
_atom_site_fract_x
_atom_site_fract_y
_atom_site_fract_z
_atom_site_U_iso_or_equiv
_atom_site_thermal_displace_type
_atom_site_occupancy
_atom_site_calc_flag
_atom_site_calc_attached_atom
Rh(1) 0.00108(1) 0.02728(2) 0.81876(1) 0.0149 Uani 1.000 ? ?
P(1) 0.06227(5) 0.20536(7) 0.77852(4) 0.0160 Uani 1.000 ? ?
P(2) -0.01576(5) -0.03493(7) 0.68955(4) 0.0162 Uani 1.000 ? ?
P(3) 0.14347(5) -0.05235(7) 0.82620(4) 0.0168 Uani 1.000 ? ?
O(1) -0.0694(2) -0.1761(2) 0.9051(1) 0.0344 Uani 1.000 ? ?
O(2) -0.1542(2) 0.1519(2) 0.8789(1) 0.0323 Uani 1.000 ? ?
C(1) -0.0403(2) -0.1014(3) 0.8723(2) 0.0206 Uani 1.000 ? ?
C(2) -0.0938(2) 0.1103(3) 0.8552(2) 0.0222 Uani 1.000 ? ?
C(3) 0.1584(2) 0.1839(3) 0.7256(2) 0.0169 Uani 1.000 ? ?
C(4) 0.0684(2) 0.0304(3) 0.6353(2) 0.0183 Uani 1.000 ? ?
C(5) 0.1942(2) -0.0463(3) 0.7369(2) 0.0159 Uani 1.000 ? ?
C(6) 0.2303(2) 0.0697(3) 0.6116(2) 0.0167 Uani 1.000 ? ?
C(7) 0.2302(2) 0.1652(3) 0.5621(2) 0.0253 Uani 1.000 ? ?
C(8) 0.2797(2) 0.1690(3) 0.5002(2) 0.0309 Uani 1.000 ? ?
C(9) 0.3334(2) 0.0769(3) 0.4838(2) 0.0296 Uani 1.000 ? ?
C(10) 0.3366(2) -0.0179(3) 0.5307(2) 0.0265 Uani 1.000 ? ?
C(11) 0.2864(2) -0.0212(3) 0.5927(2) 0.0198 Uani 1.000 ? ?
C(12) 0.0989(2) 0.3039(3) 0.8561(2) 0.0216 Uani 1.000 ? ?
C(13) 0.1335(2) 0.4213(3) 0.8306(2) 0.0288 Uani 1.000 ? ?
C(14) 0.0365(2) 0.3194(3) 0.9189(2) 0.0270 Uani 1.000 ? ?
C(15) -0.0154(2) 0.2873(3) 0.7151(2) 0.0228 Uani 1.000 ? ?
C(16) 0.0239(2) 0.3625(3) 0.6551(2) 0.0287 Uani 1.000 ? ?
C(17) -0.0825(2) 0.3588(3) 0.7554(2) 0.0286 Uani 1.000 ? ?
C(18) -0.0024(2) -0.1952(3) 0.6738(2) 0.0215 Uani 1.000 ? ?
C(19) -0.0688(2) -0.2658(3) 0.7143(2) 0.0328 Uani 1.000 ? ?
C(20) -0.0028(2) -0.2305(3) 0.5921(2) 0.0322 Uani 1.000 ? ?
C(21) -0.1232(2) -0.0106(3) 0.6391(2) 0.0193 Uani 1.000 ? ?
C(22) -0.1178(2) 0.0613(3) 0.5683(2) 0.0297 Uani 1.000 ? ?
C(23) -0.1918(2) 0.0364(3) 0.6885(2) 0.0305 Uani 1.000 ? ?
C(24) 0.2219(2) 0.0233(3) 0.8913(2) 0.0224 Uani 1.000 ? ?
C(25) 0.3104(2) -0.0328(3) 0.9033(2) 0.0279 Uani 1.000 ? ?
C(26) 0.1832(2) 0.0545(3) 0.9657(2) 0.0291 Uani 1.000 ? ?
C(27) 0.1435(2) -0.2095(3) 0.8531(2) 0.0245 Uani 1.000 ? ?
C(28) 0.1344(2) -0.2282(3) 0.9368(2) 0.0305 Uani 1.000 ? ?
C(29) 0.2198(2) -0.2796(3) 0.8254(2) 0.0323 Uani 1.000 ? ?
B(1) 0.1636(2) 0.0596(3) 0.6788(2) 0.0182(8) Uani 1.000 ? ?
H(1) 0.1621 0.2467 0.6909 0.0203 Uani 1.000 ? ?
H(2) 0.2077 0.1876 0.7594 0.0203 Uani 1.000 ? ?
H(3) 0.0784 -0.0211 0.5948 0.0220 Uani 1.000 ? ?
H(4) 0.0453 0.1021 0.6151 0.0220 Uani 1.000 ? ?
H(5) 0.2554 -0.0393 0.7460 0.0191 Uani 1.000 ? ?
H(6) 0.1835 -0.1191 0.7117 0.0191 Uani 1.000 ? ?
H(7) 0.1947 0.2317 0.5726 0.0303 Uani 1.000 ? ?
H(8) 0.2762 0.2353 0.4680 0.0371 Uani 1.000 ? ?
H(9) 0.3685 0.0797 0.4411 0.0355 Uani 1.000 ? ?
H(10) 0.3737 -0.0833 0.5211 0.0318 Uani 1.000 ? ?
H(11) 0.2905 -0.0882 0.6238 0.0237 Uani 1.000 ? ?
H(12) 0.1467 0.2636 0.8802 0.0259 Uani 1.000 ? ?
H(13) 0.1640 0.4607 0.8715 0.0346 Uani 1.000 ? ?
H(14) 0.1733 0.4106 0.7922 0.0346 Uani 1.000 ? ?
H(15) 0.0880 0.4707 0.8131 0.0346 Uani 1.000 ? ?
H(16) 0.0649 0.3575 0.9597 0.0324 Uani 1.000 ? ?
H(17) -0.0109 0.3668 0.9011 0.0324 Uani 1.000 ? ?
H(18) 0.0149 0.2463 0.9342 0.0324 Uani 1.000 ? ?
H(19) -0.0487 0.2283 0.6885 0.0273 Uani 1.000 ? ?
H(20) 0.0659 0.3172 0.6291 0.0345 Uani 1.000 ? ?
H(21) -0.0189 0.3887 0.6199 0.0345 Uani 1.000 ? ?
H(22) 0.0529 0.4276 0.6771 0.0345 Uani 1.000 ? ?
H(23) -0.0552 0.4238 0.7802 0.0344 Uani 1.000 ? ?
H(24) -0.1272 0.3857 0.7230 0.0344 Uani 1.000 ? ?
H(25) -0.1080 0.3114 0.7937 0.0344 Uani 1.000 ? ?
H(26) 0.0533 -0.2151 0.6953 0.0258 Uani 1.000 ? ?
H(27) -0.1425 -0.0863 0.6234 0.0231 Uani 1.000 ? ?
H(28) -0.0652 -0.2475 0.7666 0.0394 Uani 1.000 ? ?
H(29) -0.1254 -0.2466 0.6957 0.0394 Uani 1.000 ? ?
H(30) -0.0588 -0.3464 0.7083 0.0394 Uani 1.000 ? ?
H(31) -0.0573 -0.2108 0.5682 0.0386 Uani 1.000 ? ?
H(32) 0.0414 -0.1889 0.5670 0.0386 Uani 1.000 ? ?
H(33) 0.0068 -0.3114 0.5872 0.0386 Uani 1.000 ? ?
H(34) -0.0984 0.1384 0.5799 0.0356 Uani 1.000 ? ?
H(35) -0.0786 0.0266 0.5353 0.0356 Uani 1.000 ? ?
H(36) -0.1734 0.0663 0.5434 0.0356 Uani 1.000 ? ?
H(37) -0.1769 0.1131 0.7059 0.0366 Uani 1.000 ? ?
H(38) -0.2466 0.0416 0.6616 0.0366 Uani 1.000 ? ?
H(39) -0.1989 -0.0127 0.7306 0.0366 Uani 1.000 ? ?
H(40) 0.2335 0.0984 0.8684 0.0269 Uani 1.000 ? ?
H(41) 0.0923 -0.2436 0.8295 0.0294 Uani 1.000 ? ?
H(42) 0.3035 -0.1072 0.9266 0.0335 Uani 1.000 ? ?
H(43) 0.3362 -0.0447 0.8568 0.0335 Uani 1.000 ? ?
H(44) 0.3472 0.0141 0.9341 0.0335 Uani 1.000 ? ?
H(45) 0.2237 0.0997 0.9961 0.0349 Uani 1.000 ? ?
H(46) 0.1319 0.0993 0.9585 0.0349 Uani 1.000 ? ?
H(47) 0.1704 -0.0148 0.9922 0.0349 Uani 1.000 ? ?
H(48) 0.0839 -0.1910 0.9533 0.0366 Uani 1.000 ? ?
H(49) 0.1313 -0.3097 0.9480 0.0366 Uani 1.000 ? ?
H(50) 0.1837 -0.1963 0.9633 0.0366 Uani 1.000 ? ?
H(51) 0.2151 -0.3604 0.8377 0.0388 Uani 1.000 ? ?
H(52) 0.2223 -0.2737 0.7721 0.0388 Uani 1.000 ? ?
H(53) 0.2728 -0.2503 0.8468 0.0388 Uani 1.000 ? ?

loop_
_geom_bond_atom_site_label_1
_geom_bond_atom_site_label_2
_geom_bond_distance
_geom_bond_site_symmetry_1
_geom_bond_site_symmetry_2
_geom_bond_publ_flag
Rh(1) P(1) 2.3771(8) ? ? yes
Rh(1) P(2) 2.4380(8) ? ? yes
Rh(1) P(3) 2.3876(8) ? ? yes
Rh(1) C(1) 1.889(3) ? ? yes
Rh(1) C(2) 1.891(3) ? ? yes
P(1) C(3) 1.818(3) ? ? yes
P(1) C(12) 1.867(3) ? ? yes
P(1) C(15) 1.878(3) ? ? yes
P(2) C(4) 1.823(3) ? ? yes
P(2) C(18) 1.872(3) ? ? yes
P(2) C(21) 1.885(3) ? ? yes
P(3) C(5) 1.820(3) ? ? yes
P(3) C(24) 1.867(3) ? ? yes
P(3) C(27) 1.866(3) ? ? yes
O(1) C(1) 1.144(4) ? ? yes
O(2) C(2) 1.148(4) ? ? yes
C(3) B(1) 1.660(4) ? ? yes
C(4) B(1) 1.676(4) ? ? yes
C(5) B(1) 1.660(4) ? ? yes
C(6) C(7) 1.412(4) ? ? yes
C(6) C(11) 1.407(4) ? ? yes
C(6) B(1) 1.630(5) ? ? yes
C(7) C(8) 1.380(5) ? ? yes
C(8) C(9) 1.384(5) ? ? yes
C(9) C(10) 1.376(5) ? ? yes
C(10) C(11) 1.387(5) ? ? yes
C(12) C(13) 1.526(5) ? ? yes
C(12) C(14) 1.528(4) ? ? yes
C(15) C(16) 1.527(5) ? ? yes
C(15) C(17) 1.532(4) ? ? yes
C(18) C(19) 1.519(5) ? ? yes
C(18) C(20) 1.526(4) ? ? yes
C(21) C(22) 1.524(4) ? ? yes
C(21) C(23) 1.515(5) ? ? yes
C(24) C(25) 1.523(5) ? ? yes
C(24) C(26) 1.533(5) ? ? yes
C(27) C(28) 1.534(4) ? ? yes
C(27) C(29) 1.531(5) ? ? yes
